data_7152319
loop_
_publ_author_name
'Scaffidi, Adrian'
'Waters, Mark T.'
'Skelton, Brian W.'
'Bond, Charles S.'
'Sobolev, Alexandre N.'
'Bythell-Douglas, Rohan'
'McKinley, Allan J.'
'Dixon, Kingsley W.'
'Ghisalberti, Emilio L.'
'Smith, Steven M.'
'Flematti, Gavin R.'

_publ_section_title
;
 Solar irradiation of the seed germination stimulant karrikinolide
 produces two novel head-to-head cage dimers
;
_journal_issue 20
_journal_name_full 'Organic &amp; Biomolecular Chemistry'
_journal_page_first 4069
_journal_paper_doi 10.1039/c2ob25090j
_journal_volume 10
_journal_year 2012
_chemical_formula_moiety 'C16 H12 O6'
_chemical_formula_sum 'C16 H12 O6'
_chemical_formula_weight 300.26
_chemical_name_systematic
;
?
;
_space_group_IT_number 14
_symmetry_cell_setting monoclinic
_symmetry_space_group_name_Hall '-P 2ybc'
_symmetry_space_group_name_H-M 'P 1 21/c 1'
_atom_sites_solution_hydrogens geom
_atom_sites_solution_primary direct
_atom_sites_solution_secondary difmap
_audit_creation_date 2011-01-18T09:17:15-00:00
_audit_creation_method 'WinGX routine CIF_UPDATE'
_cell_angle_alpha 90
_cell_angle_beta 100.760(2)
_cell_angle_gamma 90
_cell_formula_units_Z 4
_cell_length_a 6.8238(2)
_cell_length_b 11.0492(3)
_cell_length_c 16.3885(4)
_cell_measurement_reflns_used 9977
_cell_measurement_temperature 100(2)
_cell_measurement_theta_max 32.5756
_cell_measurement_theta_min 3.7918
_cell_volume 1213.93(6)
_computing_cell_refinement
;
CrysAlisPro, Oxford Diffraction Ltd.,
Version 1.171.33.52 (release 06-11-2009 CrysAlis171 .NET)
(compiled Nov 6 2009,16:24:50)
;
_computing_data_collection
;
CrysAlisPro, Oxford Diffraction Ltd.,
Version 1.171.33.52 (release 06-11-2009 CrysAlis171 .NET)
(compiled Nov 6 2009,16:24:50)
;
_computing_data_reduction
;
CrysAlisPro, Oxford Diffraction Ltd.,
Version 1.171.33.52 (release 06-11-2009 CrysAlis171 .NET)
(compiled Nov 6 2009,16:24:50)
;
_computing_molecular_graphics 'OrtepII (Johnson, C. K. (1976)'
_computing_publication_material 'WinGX Farrugia, L. J. (1999)'
_computing_structure_refinement 'SHELXL-97 (Sheldrick, 2008)'
_diffrn_ambient_temperature 100(2)
_diffrn_detector_area_resol_mean 10.4738
_diffrn_measured_fraction_theta_full 0.982
_diffrn_measured_fraction_theta_max 0.952
_diffrn_measurement_device_type 'Oxford Diffraction Gemini diffractometer'
_diffrn_measurement_method '\w scans'
_diffrn_orient_matrix_UB_11 0.0160134143
_diffrn_orient_matrix_UB_12 -0.0056400863
_diffrn_orient_matrix_UB_13 0.0438660707
_diffrn_orient_matrix_UB_21 0.1044184108
_diffrn_orient_matrix_UB_22 0.0048245384
_diffrn_orient_matrix_UB_23 0.0017833279
_diffrn_orient_matrix_UB_31 -0.0064108658
_diffrn_orient_matrix_UB_32 0.0638358566
_diffrn_orient_matrix_UB_33 0.0037662059
_diffrn_radiation_monochromator graphite
_diffrn_radiation_type MoK\a
_diffrn_radiation_wavelength 0.71073
_diffrn_reflns_av_R_equivalents 0.0396
_diffrn_reflns_av_unetI/netI 0.0387
_diffrn_reflns_limit_h_max 10
_diffrn_reflns_limit_h_min -9
_diffrn_reflns_limit_k_max 16
_diffrn_reflns_limit_k_min -16
_diffrn_reflns_limit_l_max 24
_diffrn_reflns_limit_l_min -23
_diffrn_reflns_number 22968
_diffrn_reflns_theta_full 32
_diffrn_reflns_theta_max 32.63
_diffrn_reflns_theta_min 3.9
_exptl_absorpt_coefficient_mu 0.127
_exptl_absorpt_correction_T_max 1
_exptl_absorpt_correction_T_min 0.90627
_exptl_absorpt_correction_type multi-scan
_exptl_absorpt_process_details
;
CrysAlisPro, Oxford Diffraction Ltd.,
Version 1.171.33.52 (release 06-11-2009 CrysAlis171 .NET)
(compiled Nov 6 2009,16:24:50)
Empirical absorption correction using spherical harmonics,
implemented in SCALE3 ABSPACK scaling algorithm.
;
_exptl_crystal_colour colourless
_exptl_crystal_density_diffrn 1.643
_exptl_crystal_density_method 'not measured'
_exptl_crystal_description slab
_exptl_crystal_F_000 624
_exptl_crystal_size_max 0.24
_exptl_crystal_size_mid 0.24
_exptl_crystal_size_min 0.1
_refine_diff_density_max 0.474
_refine_diff_density_min -0.271
_refine_diff_density_rms 0.063
_refine_ls_extinction_method none
_refine_ls_goodness_of_fit_ref 0.955
_refine_ls_hydrogen_treatment constr
_refine_ls_matrix_type full
_refine_ls_number_parameters 201
_refine_ls_number_reflns 4234
_refine_ls_number_restraints 0
_refine_ls_restrained_S_all 0.955
_refine_ls_R_factor_all 0.057
_refine_ls_R_factor_gt 0.0393
_refine_ls_shift/su_max 0
_refine_ls_shift/su_mean 0
_refine_ls_structure_factor_coef Fsqd
_refine_ls_weighting_details 'calc w=1/[\s^2^(Fo^2^)+(0.0707P)^2^+0.0000P] where P=(Fo^2^+2Fc^2^)/3'
_refine_ls_weighting_scheme calc
_refine_ls_wR_factor_gt 0.1017
_refine_ls_wR_factor_ref 0.1062
_reflns_number_gt 3131
_reflns_number_total 4234
_reflns_threshold_expression I>2\s(I)
_cod_data_source_file c2ob25090j.txt
_cod_data_source_block asuv2
_cod_original_sg_symbol_Hall '-p 2ybc'
_cod_database_code 7152319

loop_
_symmetry_equiv_pos_as_xyz
'x, y, z'
'-x, y+1/2, -z+1/2'
'-x, -y, -z'
'x, -y-1/2, z-1/2'

loop_
_atom_site_label
_atom_site_type_symbol
_atom_site_fract_x
_atom_site_fract_y
_atom_site_fract_z
_atom_site_U_iso_or_equiv
_atom_site_adp_type
_atom_site_occupancy
_atom_site_symmetry_multiplicity
_atom_site_calc_flag
_atom_site_refinement_flags
O11 O 0.47656(11) 0.60417(7) 0.21039(4) 0.01343(16) Uani 1 1 d .
C12 C 0.38671(16) 0.66750(9) 0.13975(6) 0.0130(2) Uani 1 1 d .
O12 O 0.48421(12) 0.70375(7) 0.09079(5) 0.01836(17) Uani 1 1 d .
C13 C 0.17242(15) 0.68323(9) 0.14169(6) 0.0127(2) Uani 1 1 d .
C13A C 0.14232(15) 0.63974(9) 0.21452(6) 0.01121(18) Uani 1 1 d .
C13B C 0.03212(17) 0.73933(10) 0.07098(7) 0.0165(2) Uani 1 1 d .
H13A H 0.0015 0.681 0.0254 0.025 Uiso 1 1 calc R
H13B H 0.0941 0.8114 0.0518 0.025 Uiso 1 1 calc R
H13C H -0.0913 0.7625 0.0894 0.025 Uiso 1 1 calc R
C14 C -0.02772(15) 0.63197(9) 0.25857(6) 0.01211(19) Uani 1 1 d .
H14 H -0.1573 0.6617 0.2258 0.015 Uiso 1 1 calc R
C15 C -0.03790(16) 0.50234(9) 0.29736(6) 0.0140(2) Uani 1 1 d .
H15 H -0.1767 0.4691 0.2858 0.017 Uiso 1 1 calc R
O16 O 0.10316(12) 0.41696(6) 0.27731(5) 0.01523(16) Uani 1 1 d .
C17 C 0.30093(16) 0.46119(9) 0.29838(7) 0.0138(2) Uani 1 1 d .
H17 H 0.4011 0.4007 0.2867 0.017 Uiso 1 1 calc R
C17A C 0.33238(15) 0.58828(9) 0.26112(6) 0.01175(19) Uani 1 1 d .
O21 O 0.57506(11) 0.69862(7) 0.37410(5) 0.01395(16) Uani 1 1 d .
C22 C 0.54168(15) 0.81825(9) 0.39597(6) 0.01221(19) Uani 1 1 d .
O22 O 0.67880(11) 0.88796(7) 0.41080(5) 0.01636(17) Uani 1 1 d .
C23 C 0.32576(15) 0.83525(9) 0.39364(6) 0.01125(19) Uani 1 1 d .
C23A C 0.23596(15) 0.73103(9) 0.36763(6) 0.01124(19) Uani 1 1 d .
C23B C 0.23914(16) 0.95102(9) 0.41706(6) 0.0142(2) Uani 1 1 d .
H23A H 0.0932 0.9456 0.405 0.021 Uiso 1 1 calc R
H23B H 0.2823 1.0176 0.3851 0.021 Uiso 1 1 calc R
H23C H 0.2849 0.966 0.4765 0.021 Uiso 1 1 calc R
C24 C 0.02873(15) 0.68663(9) 0.34998(6) 0.01208(19) Uani 1 1 d .
H24 H -0.0715 0.7448 0.3646 0.014 Uiso 1 1 calc R
C25 C 0.01666(16) 0.55589(9) 0.38644(6) 0.0145(2) Uani 1 1 d .
H25 H -0.0962 0.5482 0.4173 0.017 Uiso 1 1 calc R
O26 O 0.19894(12) 0.51008(7) 0.43375(5) 0.01545(16) Uani 1 1 d .
C27 C 0.35616(16) 0.51396(9) 0.38815(6) 0.0137(2) Uani 1 1 d .
H27 H 0.4828 0.4789 0.4199 0.016 Uiso 1 1 calc R
C27A C 0.38784(15) 0.64116(9) 0.35222(6) 0.01152(19) Uani 1 1 d .

loop_
_atom_site_aniso_label
_atom_site_aniso_U_11
_atom_site_aniso_U_22
_atom_site_aniso_U_33
_atom_site_aniso_U_23
_atom_site_aniso_U_13
_atom_site_aniso_U_12
O11 0.0100(3) 0.0172(4) 0.0139(3) -0.0006(3) 0.0041(3) 0.0016(3)
C12 0.0134(5) 0.0118(4) 0.0141(4) -0.0028(4) 0.0031(4) -0.0007(4)
O12 0.0184(4) 0.0204(4) 0.0183(4) 0.0001(3) 0.0086(3) -0.0013(3)
C13 0.0120(4) 0.0114(4) 0.0148(5) -0.0023(4) 0.0030(4) -0.0003(4)
C13A 0.0098(4) 0.0094(4) 0.0144(4) -0.0017(3) 0.0022(4) -0.0004(3)
C13B 0.0171(5) 0.0176(5) 0.0147(5) 0.0005(4) 0.0027(4) 0.0037(4)
C14 0.0094(4) 0.0130(4) 0.0142(4) -0.0011(4) 0.0029(4) -0.0014(3)
C15 0.0130(5) 0.0128(4) 0.0165(5) -0.0013(4) 0.0037(4) -0.0021(4)
O16 0.0152(4) 0.0112(3) 0.0195(4) -0.0019(3) 0.0038(3) -0.0015(3)
C17 0.0136(5) 0.0119(4) 0.0159(5) -0.0014(4) 0.0027(4) 0.0004(4)
C17A 0.0103(4) 0.0131(4) 0.0124(4) -0.0009(3) 0.0034(4) 0.0001(3)
O21 0.0094(3) 0.0145(3) 0.0178(4) -0.0030(3) 0.0022(3) -0.0005(3)
C22 0.0116(4) 0.0141(5) 0.0110(4) -0.0004(3) 0.0024(4) 0.0010(3)
O22 0.0135(4) 0.0174(4) 0.0181(4) -0.0025(3) 0.0029(3) -0.0035(3)
C23 0.0103(4) 0.0127(4) 0.0109(4) 0.0003(3) 0.0023(3) 0.0002(3)
C23A 0.0101(4) 0.0132(4) 0.0110(4) 0.0004(3) 0.0033(4) 0.0007(3)
C23B 0.0144(5) 0.0119(4) 0.0166(5) -0.0010(4) 0.0036(4) 0.0011(4)
C24 0.0100(4) 0.0132(4) 0.0138(4) -0.0015(4) 0.0041(4) -0.0010(3)
C25 0.0132(5) 0.0150(5) 0.0160(5) 0.0002(4) 0.0045(4) -0.0018(4)
O26 0.0157(4) 0.0167(4) 0.0145(3) 0.0024(3) 0.0044(3) 0.0001(3)
C27 0.0136(5) 0.0131(4) 0.0144(5) 0.0007(4) 0.0027(4) 0.0012(4)
C27A 0.0085(4) 0.0127(4) 0.0134(4) -0.0017(4) 0.0023(4) -0.0004(3)

loop_
_atom_type_symbol
_atom_type_description
_atom_type_scat_dispersion_real
_atom_type_scat_dispersion_imag
_atom_type_scat_source
C C 0.0033 0.0016 'International Tables Vol C Tables 4.2.6.8 and 6.1.1.4'
H H 0 0 'International Tables Vol C Tables 4.2.6.8 and 6.1.1.4'
O O 0.0106 0.006 'International Tables Vol C Tables 4.2.6.8 and 6.1.1.4'

loop_
_geom_angle_atom_site_label_1
_geom_angle_atom_site_label_2
_geom_angle_atom_site_label_3
_geom_angle
C12 O11 C17A 107.74(8)
O12 C12 O11 120.62(10)
O12 C12 C13 130.37(10)
O11 C12 C13 108.95(8)
C13A C13 C12 107.11(9)
C13A C13 C13B 131.19(10)
C12 C13 C13B 121.70(9)
C13 C13A C14 136.18(10)
C13 C13A C17A 109.30(9)
C14 C13A C17A 114.51(9)
C13 C13B H13A 109.5
C13 C13B H13B 109.5
H13A C13B H13B 109.5
C13 C13B H13C 109.5
H13A C13B H13C 109.5
H13B C13B H13C 109.5
C13A C14 C15 110.35(8)
C13A C14 C24 111.27(8)
C15 C14 C24 89.22(7)
C13A C14 H14 114.5
C15 C14 H14 114.5
C24 C14 H14 114.5
O16 C15 C25 114.43(9)
O16 C15 C14 115.18(8)
C25 C15 C14 90.69(7)
O16 C15 H15 111.7
C25 C15 H15 111.7
C14 C15 H15 111.7
C17 O16 C15 111.61(8)
O16 C17 C27 114.19(9)
O16 C17 C17A 114.16(8)
C27 C17 C17A 90.34(7)
O16 C17 H17 112.2
C27 C17 H17 112.2
C17A C17 H17 112.2
O11 C17A C13A 106.63(8)
O11 C17A C17 120.23(8)
C13A C17A C17 111.93(8)
O11 C17A C27A 116.06(8)
C13A C17A C27A 112.02(8)
C17 C17A C27A 89.38(7)
C22 O21 C27A 107.88(8)
O22 C22 O21 119.98(9)
O22 C22 C23 131.19(9)
O21 C22 C23 108.81(8)
C23A C23 C22 107.11(9)
C23A C23 C23B 129.94(10)
C22 C23 C23B 122.95(9)
C23 C23A C24 135.70(10)
C23 C23A C27A 109.64(9)
C24 C23A C27A 114.65(9)
C23 C23B H23A 109.5
C23 C23B H23B 109.5
H23A C23B H23B 109.5
C23 C23B H23C 109.5
H23A C23B H23C 109.5
H23B C23B H23C 109.5
C23A C24 C25 110.36(8)
C23A C24 C14 111.42(8)
C25 C24 C14 89.34(7)
C23A C24 H24 114.4
C25 C24 H24 114.4
C14 C24 H24 114.4
O26 C25 C15 113.95(9)
O26 C25 C24 115.44(8)
C15 C25 C24 90.76(7)
O26 C25 H25 111.7
C15 C25 H25 111.7
C24 C25 H25 111.7
C27 O26 C25 111.76(8)
O26 C27 C27A 113.54(8)
O26 C27 C17 114.32(9)
C27A C27 C17 90.39(7)
O26 C27 H27 112.3
C27A C27 H27 112.3
C17 C27 H27 112.3
O21 C27A C23A 106.39(8)
O21 C27A C27 119.58(8)
C23A C27A C27 112.82(8)
O21 C27A C17A 116.84(8)
C23A C27A C17A 110.77(8)
C27 C27A C17A 89.88(7)

loop_
_geom_bond_atom_site_label_1
_geom_bond_atom_site_label_2
_geom_bond_distance
O11 C12 1.3932(12)
O11 C17A 1.4126(12)
C12 O12 1.2026(13)
C12 C13 1.4787(15)
C13 C13A 1.3376(14)
C13 C13B 1.4931(14)
C13A C14 1.4791(14)
C13A C17A 1.4895(14)
C13B H13A 0.98
C13B H13B 0.98
C13B H13C 0.98
C14 C15 1.5739(15)
C14 C24 1.5943(14)
C14 H14 1
C15 O16 1.4292(13)
C15 C25 1.5547(15)
C15 H15 1
O16 C17 1.4161(13)
C17 C27 1.5619(14)
C17 C17A 1.5620(14)
C17 H17 1
C17A C27A 1.5819(14)
O21 C22 1.3994(12)
O21 C27A 1.4116(12)
C22 O22 1.2012(12)
C22 C23 1.4787(14)
C23 C23A 1.3363(14)
C23 C23B 1.4892(14)
C23A C24 1.4735(14)
C23A C27A 1.4906(14)
C23B H23A 0.98
C23B H23B 0.98
C23B H23C 0.98
C24 C25 1.5712(15)
C24 H24 1
C25 O26 1.4298(13)
C25 H25 1
O26 C27 1.4180(13)
C27 C27A 1.5544(14)
C27 H27 1
